data_4121159
loop_
_publ_author_name
'Santhosh Kumar Podiyanachari'
'Gerald Kehr'
'Christian M\"uck-Lichtenfeld'
'Constantin G. Daniliuc'
'Gerhard Erker'

_publ_section_title
;
 Remarkable Behavior of a Bifunctional Alkynylborane Zirconocene Complex
 toward Donor Ligands and Acetylenes
;
_journal_name_full 'Journal of the American Chemical Society'
_journal_page_first 17444
_journal_page_last 17456
_journal_paper_doi 10.1021/ja408385h
_journal_volume 135
_journal_year 2013
_chemical_formula_sum 'C46 H46 B F10 Si3 Zr'
_chemical_formula_weight 975.13
_chemical_name_systematic
; 
 ? 
;
_space_group_IT_number 2
_symmetry_cell_setting triclinic
_symmetry_space_group_name_Hall '-P 1'
_symmetry_space_group_name_H-M 'P -1'
_atom_sites_solution_hydrogens geom
_atom_sites_solution_primary direct
_atom_sites_solution_secondary difmap
_audit_creation_method SHELXL-97
_cell_angle_alpha 91.9710(10)
_cell_angle_beta 102.4970(10)
_cell_angle_gamma 108.4500(10)
_cell_formula_units_Z 2
_cell_length_a 11.42170(10)
_cell_length_b 12.45430(10)
_cell_length_c 18.0412(3)
_cell_measurement_reflns_used 5840
_cell_measurement_temperature 223(2)
_cell_measurement_theta_max 28.28
_cell_measurement_theta_min 4.08
_cell_volume 2362.05(5)
_computing_cell_refinement 'Collect (Nonius B.V., 1998)'
_computing_data_collection 'Collect (Nonius B.V., 1998)'
_computing_data_reduction 'Denzo-SMN (Otwinowski & Minor, 1997)'
_computing_molecular_graphics 'XP (BrukerAXS, 2000)'
_computing_publication_material 'SHELXL-97 (Sheldrick, 1997)'
_computing_structure_refinement 'SHELXL-97 (Sheldrick, 1997)'
_computing_structure_solution 'SHELXS-97 (Sheldrick, 1990)'
_diffrn_ambient_temperature 223(2)
_diffrn_measured_fraction_theta_full 0.979
_diffrn_measured_fraction_theta_max 0.979
_diffrn_measurement_device_type 'Nonius KappaCCD APEXII'
_diffrn_measurement_method '\w and \f scans'
_diffrn_radiation_monochromator 'Montel mirror'
_diffrn_radiation_source 'rotating anode Nonius FR591'
_diffrn_radiation_type MoK\a
_diffrn_radiation_wavelength 0.71073
_diffrn_reflns_av_R_equivalents 0.038
_diffrn_reflns_av_sigmaI/netI 0.0263
_diffrn_reflns_limit_h_max 13
_diffrn_reflns_limit_h_min 0
_diffrn_reflns_limit_k_max 14
_diffrn_reflns_limit_k_min -14
_diffrn_reflns_limit_l_max 20
_diffrn_reflns_limit_l_min -21
_diffrn_reflns_number 21729
_diffrn_reflns_theta_full 25.00
_diffrn_reflns_theta_max 25.00
_diffrn_reflns_theta_min 4.08
_exptl_absorpt_coefficient_mu 0.379
_exptl_absorpt_correction_T_max 0.9523
_exptl_absorpt_correction_T_min 0.8947
_exptl_absorpt_correction_type multi-scan
_exptl_absorpt_process_details 'Denzo (Otwinowski, Borek, Majewski & Minor, 2003)'
_exptl_crystal_colour yellow
_exptl_crystal_density_diffrn 1.371
_exptl_crystal_description plate
_exptl_crystal_F_000 998
_exptl_crystal_size_max 0.30
_exptl_crystal_size_mid 0.20
_exptl_crystal_size_min 0.13
_refine_diff_density_max 0.328
_refine_diff_density_min -0.485
_refine_diff_density_rms 0.047
_refine_ls_extinction_method none
_refine_ls_goodness_of_fit_ref 1.033
_refine_ls_hydrogen_treatment constr
_refine_ls_matrix_type full
_refine_ls_number_parameters 559
_refine_ls_number_reflns 8153
_refine_ls_number_restraints 78
_refine_ls_restrained_S_all 1.077
_refine_ls_R_factor_all 0.0424
_refine_ls_R_factor_gt 0.0391
_refine_ls_shift/su_max 0.001
_refine_ls_shift/su_mean 0.000
_refine_ls_structure_factor_coef Fsqd
_refine_ls_weighting_details 'calc w=1/[\s^2^(Fo^2^)+(0.0344P)^2^+2.3450P] where P=(Fo^2^+2Fc^2^)/3'
_refine_ls_weighting_scheme calc
_refine_ls_wR_factor_gt 0.0920
_refine_ls_wR_factor_ref 0.0961
_reflns_number_gt 7602
_reflns_number_total 8153
_reflns_threshold_expression >2sigma(I)
_cod_data_source_file ja408385h_si_002_10.cif
_cod_data_source_block erk6798
_cod_database_code 4121159

loop_
_symmetry_equiv_pos_as_xyz
'x, y, z'
'-x, -y, -z'

loop_
_atom_site_label
_atom_site_type_symbol
_atom_site_fract_x
_atom_site_fract_y
_atom_site_fract_z
_atom_site_U_iso_or_equiv
_atom_site_adp_type
_atom_site_occupancy
_atom_site_symmetry_multiplicity
_atom_site_calc_flag
_atom_site_refinement_flags
Zr1 Zr 0.31478(2) 0.874150(19) 0.289751(12) 0.03460(9) Uani 1 1 d .
Si3 Si 0.59665(8) 1.14734(6) 0.24323(5) 0.0513(2) Uani 1 1 d .
Si2 Si 0.57301(7) 0.68257(6) 0.15301(4) 0.04166(17) Uani 1 1 d .
Si1 Si 0.03424(8) 0.59105(7) 0.33033(5) 0.0533(2) Uani 1 1 d .
B1 B 0.3449(3) 0.5772(2) 0.22906(15) 0.0343(6) Uani 1 1 d .
C20 C 0.3925(4) 1.0043(3) 0.41093(16) 0.0636(9) Uani 1 1 d .
H20 H 0.3865 1.0776 0.4077 0.076 Uiso 1 1 calc R
C21 C 0.3000(3) 0.9085(3) 0.42450(16) 0.0658(9) Uani 1 1 d .
H21 H 0.2202 0.9057 0.4321 0.079 Uiso 1 1 calc R
C22 C 0.3455(3) 0.8182(3) 0.42477(16) 0.0616(9) Uani 1 1 d .
H22 H 0.3032 0.7437 0.4339 0.074 Uiso 1 1 calc R
C23 C 0.4648(3) 0.8568(3) 0.40928(15) 0.0582(8) Uani 1 1 d .
H23 H 0.5161 0.8124 0.4039 0.070 Uiso 1 1 calc R
C24 C 0.4946(3) 0.9723(3) 0.40309(16) 0.0615(8) Uani 1 1 d .
H24 H 0.5715 1.0207 0.3949 0.074 Uiso 1 1 calc R
C25 C 0.2080(4) 1.0176(3) 0.2512(2) 0.0826(13) Uani 1 1 d .
H25 H 0.2446 1.0897 0.2797 0.099 Uiso 1 1 calc R
C26 C 0.1156(4) 0.9257(4) 0.2678(2) 0.0769(12) Uani 1 1 d .
H26 H 0.0772 0.9249 0.3090 0.092 Uiso 1 1 calc R
C27 C 0.0896(3) 0.8358(3) 0.2137(2) 0.0637(9) Uani 1 1 d .
H27 H 0.0302 0.7628 0.2112 0.076 Uiso 1 1 calc R
C28 C 0.1667(3) 0.8718(3) 0.16312(17) 0.0591(8) Uani 1 1 d .
H28 H 0.1702 0.8272 0.1211 0.071 Uiso 1 1 calc R
C29 C 0.2371(3) 0.9852(3) 0.1859(2) 0.0717(10) Uani 1 1 d .
H29 H 0.2950 1.0321 0.1610 0.086 Uiso 1 1 calc R
C6 C 0.4961(3) 0.9988(2) 0.24603(15) 0.0452(6) Uani 1 1 d .
C5 C 0.4900(2) 0.8982(2) 0.22641(14) 0.0385(5) Uani 1 1 d .
C4 C 0.4409(2) 0.7852(2) 0.22480(13) 0.0369(5) Uani 1 1 d .
C3 C 0.4499(2) 0.6838(2) 0.20741(13) 0.0338(5) Uani 1 1 d .
C2 C 0.2490(2) 0.6294(2) 0.26001(14) 0.0370(5) Uani 1 1 d .
C1 C 0.1751(2) 0.6555(2) 0.29054(15) 0.0412(6) Uani 1 1 d .
C17 C 0.5711(4) 1.2460(3) 0.3131(2) 0.0834(12) Uani 1 1 d .
H17A H 0.6074 1.2339 0.3646 0.125 Uiso 1 1 calc R
H17B H 0.4806 1.2315 0.3065 0.125 Uiso 1 1 calc R
H17C H 0.6118 1.3241 0.3046 0.125 Uiso 1 1 calc R
C18 C 0.5522(4) 1.1886(3) 0.1466(2) 0.0775(10) Uani 1 1 d .
H18A H 0.6086 1.2642 0.1434 0.116 Uiso 1 1 calc R
H18B H 0.4653 1.1885 0.1362 0.116 Uiso 1 1 calc R
H18C H 0.5596 1.1347 0.1092 0.116 Uiso 1 1 calc R
C19 C 0.7632(3) 1.1494(3) 0.2674(3) 0.0819(11) Uani 1 1 d .
H19A H 0.7827 1.1258 0.3180 0.123 Uiso 1 1 calc R
H19B H 0.8197 1.2260 0.2666 0.123 Uiso 1 1 calc R
H19C H 0.7745 1.0976 0.2304 0.123 Uiso 1 1 calc R
C14 C 0.7250(3) 0.7986(3) 0.1977(2) 0.0701(9) Uani 1 1 d .
H14A H 0.7527 0.7882 0.2509 0.105 Uiso 1 1 calc R
H14B H 0.7119 0.8717 0.1945 0.105 Uiso 1 1 calc R
H14C H 0.7894 0.7962 0.1710 0.105 Uiso 1 1 calc R
C15 C 0.5126(4) 0.7077(5) 0.0533(2) 0.0908(13) Uani 1 1 d .
H15A H 0.5752 0.7096 0.0242 0.136 Uiso 1 1 calc R
H15B H 0.4970 0.7799 0.0534 0.136 Uiso 1 1 calc R
H15C H 0.4340 0.6467 0.0302 0.136 Uiso 1 1 calc R
C16 C 0.6016(4) 0.5437(3) 0.1513(3) 0.0808(12) Uani 1 1 d .
H16A H 0.5244 0.4842 0.1241 0.121 Uiso 1 1 calc R
H16B H 0.6262 0.5264 0.2032 0.121 Uiso 1 1 calc R
H16C H 0.6691 0.5479 0.1257 0.121 Uiso 1 1 calc R
C11 C 0.0791(5) 0.5063(5) 0.4059(3) 0.1082(16) Uani 1 1 d U
H11A H 0.0068 0.4711 0.4271 0.162 Uiso 1 1 calc R
H11B H 0.1488 0.5555 0.4458 0.162 Uiso 1 1 calc R
H11C H 0.1054 0.4477 0.3845 0.162 Uiso 1 1 calc R
C12 C -0.0865(4) 0.4945(4) 0.2497(3) 0.1098(16) Uani 1 1 d U
H12A H -0.0521 0.4402 0.2306 0.165 Uiso 1 1 calc R
H12B H -0.1093 0.5387 0.2092 0.165 Uiso 1 1 calc R
H12C H -0.1616 0.4539 0.2671 0.165 Uiso 1 1 calc R
C13 C -0.0312(5) 0.6924(4) 0.3692(3) 0.1126(17) Uani 1 1 d U
H13A H -0.0434 0.7449 0.3322 0.169 Uiso 1 1 calc R
H13B H 0.0275 0.7346 0.4160 0.169 Uiso 1 1 calc R
H13C H -0.1122 0.6509 0.3799 0.169 Uiso 1 1 calc R
C41 C 0.2715(2) 0.4886(2) 0.15031(14) 0.0370(5) Uani 1 1 d .
F42 F 0.18960(17) 0.62701(13) 0.09430(9) 0.0563(4) Uani 1 1 d .
C42 C 0.2051(2) 0.5242(2) 0.08766(15) 0.0436(6) Uani 1 1 d .
F43 F 0.09533(19) 0.50498(17) -0.04224(10) 0.0718(5) Uani 1 1 d .
C43 C 0.1551(3) 0.4627(3) 0.01646(16) 0.0511(7) Uani 1 1 d .
F44 F 0.11944(19) 0.29702(18) -0.06389(11) 0.0774(6) Uani 1 1 d .
C44 C 0.1683(3) 0.3585(3) 0.00506(17) 0.0548(7) Uani 1 1 d .
F45 F 0.24394(19) 0.21472(15) 0.05500(12) 0.0726(5) Uani 1 1 d .
C45 C 0.2311(3) 0.3178(2) 0.06449(17) 0.0507(7) Uani 1 1 d .
F46 F 0.34560(17) 0.33533(13) 0.18887(10) 0.0568(4) Uani 1 1 d .
C46 C 0.2816(2) 0.3823(2) 0.13454(15) 0.0434(6) Uani 1 1 d .
C31 C 0.4001(3) 0.5154(2) 0.30152(14) 0.0403(6) Uani 1 1 d .
F32 F 0.61260(16) 0.64373(16) 0.33247(10) 0.0640(5) Uani 1 1 d .
C32 C 0.5232(3) 0.5518(2) 0.34669(15) 0.0477(6) Uani 1 1 d .
F33 F 0.6858(2) 0.5375(2) 0.44811(11) 0.0918(7) Uani 1 1 d .
C33 C 0.5642(3) 0.4984(3) 0.40788(17) 0.0615(8) Uani 1 1 d .
F34 F 0.5200(3) 0.3497(2) 0.48534(12) 0.1006(8) Uani 1 1 d U
C34 C 0.4805(4) 0.4048(3) 0.42707(18) 0.0689(10) Uani 1 1 d .
F35 F 0.2740(3) 0.27199(18) 0.40308(14) 0.1011(8) Uani 1 1 d .
C35 C 0.3572(4) 0.3659(3) 0.3859(2) 0.0670(10) Uani 1 1 d .
F36 F 0.19648(18) 0.37797(15) 0.28563(11) 0.0682(5) Uani 1 1 d .
C36 C 0.3202(3) 0.4216(2) 0.32525(17) 0.0523(7) Uani 1 1 d .
C51 C 0.0852(6) 0.9576(5) -0.0954(4) 0.123(2) Uani 1 1 d U
H51 H 0.0521 1.0166 -0.1077 0.148 Uiso 1 1 calc R
C52 C 0.2017(7) 0.9814(4) -0.0451(4) 0.1199(19) Uani 1 1 d U
H52 H 0.2492 1.0565 -0.0235 0.144 Uiso 1 1 calc R
C53 C 0.2477(5) 0.8933(5) -0.0267(3) 0.1018(14) Uani 1 1 d U
H53 H 0.3271 0.9075 0.0075 0.122 Uiso 1 1 calc R
C54 C 0.1778(5) 0.7877(4) -0.0583(3) 0.0894(13) Uani 1 1 d U
H54 H 0.2086 0.7274 -0.0456 0.107 Uiso 1 1 calc R
C55 C 0.0650(5) 0.7655(4) -0.1076(3) 0.0935(13) Uani 1 1 d U
H55 H 0.0178 0.6901 -0.1288 0.112 Uiso 1 1 calc R
C56 C 0.0182(5) 0.8498(5) -0.1272(3) 0.1119(17) Uani 1 1 d U
H56 H -0.0604 0.8338 -0.1627 0.134 Uiso 1 1 calc R
C61 C -0.1038(6) 0.9036(5) 0.4902(4) 0.1196(18) Uani 1 1 d U
H61 H -0.1745 0.8367 0.4829 0.144 Uiso 1 1 calc R
C62 C -0.0905(7) 0.9729(6) 0.4329(4) 0.1220(18) Uani 1 1 d U
H62 H -0.1536 0.9549 0.3870 0.146 Uiso 1 1 calc R
C63 C 0.0147(7) 1.0680(5) 0.4427(4) 0.1201(18) Uani 1 1 d U
H63 H 0.0252 1.1138 0.4027 0.144 Uiso 1 1 calc R

loop_
_atom_site_aniso_label
_atom_site_aniso_U_11
_atom_site_aniso_U_22
_atom_site_aniso_U_33
_atom_site_aniso_U_23
_atom_site_aniso_U_13
_atom_site_aniso_U_12
Zr1 0.03684(14) 0.03845(14) 0.02926(13) -0.00094(9) 0.00539(10) 0.01571(10)
Si3 0.0626(5) 0.0349(4) 0.0622(5) 0.0057(3) 0.0246(4) 0.0175(3)
Si2 0.0391(4) 0.0461(4) 0.0447(4) 0.0034(3) 0.0151(3) 0.0177(3)
Si1 0.0428(4) 0.0595(5) 0.0642(5) 0.0097(4) 0.0241(4) 0.0185(4)
B1 0.0337(13) 0.0348(13) 0.0351(14) -0.0001(11) 0.0082(11) 0.0126(11)
C20 0.100(3) 0.0535(18) 0.0334(15) -0.0078(13) -0.0017(16) 0.0328(18)
C21 0.063(2) 0.107(3) 0.0308(15) -0.0039(16) 0.0104(13) 0.035(2)
C22 0.081(2) 0.0542(17) 0.0308(14) 0.0052(12) 0.0018(14) 0.0037(16)
C23 0.068(2) 0.071(2) 0.0334(14) -0.0048(13) -0.0072(14) 0.0354(17)
C24 0.0583(19) 0.069(2) 0.0346(15) -0.0028(13) 0.0000(13) -0.0013(16)
C25 0.091(3) 0.063(2) 0.085(3) -0.016(2) -0.028(2) 0.050(2)
C26 0.073(2) 0.133(4) 0.0499(19) 0.007(2) 0.0097(17) 0.074(3)
C27 0.0403(16) 0.069(2) 0.077(2) 0.0220(17) -0.0019(15) 0.0208(14)
C28 0.0652(19) 0.082(2) 0.0387(15) 0.0011(14) -0.0011(14) 0.0455(18)
C29 0.0530(19) 0.079(2) 0.082(3) 0.040(2) 0.0043(17) 0.0260(17)
C6 0.0559(16) 0.0400(14) 0.0431(14) 0.0041(11) 0.0130(12) 0.0199(12)
C5 0.0385(13) 0.0417(14) 0.0399(13) 0.0046(10) 0.0146(11) 0.0159(11)
C4 0.0363(12) 0.0382(13) 0.0358(13) 0.0011(10) 0.0079(10) 0.0128(10)
C3 0.0342(12) 0.0362(12) 0.0320(12) 0.0013(9) 0.0058(10) 0.0148(10)
C2 0.0357(12) 0.0350(12) 0.0370(13) -0.0009(10) 0.0055(10) 0.0098(10)
C1 0.0379(13) 0.0433(14) 0.0420(14) -0.0018(11) 0.0089(11) 0.0141(11)
C17 0.120(3) 0.0455(18) 0.091(3) -0.0048(17) 0.047(2) 0.022(2)
C18 0.094(3) 0.070(2) 0.085(3) 0.0313(19) 0.040(2) 0.037(2)
C19 0.060(2) 0.058(2) 0.121(3) 0.017(2) 0.019(2) 0.0114(17)
C14 0.0437(17) 0.070(2) 0.092(3) -0.0056(18) 0.0260(17) 0.0082(15)
C15 0.073(2) 0.162(4) 0.051(2) 0.025(2) 0.0290(18) 0.047(3)
C16 0.077(2) 0.062(2) 0.130(3) 0.009(2) 0.060(2) 0.0366(19)
C11 0.103(3) 0.162(4) 0.101(3) 0.075(3) 0.061(3) 0.070(3)
C12 0.069(3) 0.121(4) 0.107(3) 0.003(3) 0.022(2) -0.014(2)
C13 0.103(3) 0.098(3) 0.172(5) 0.014(3) 0.100(3) 0.037(3)
C41 0.0329(12) 0.0371(12) 0.0399(13) -0.0014(10) 0.0096(10) 0.0099(10)
F42 0.0683(11) 0.0478(9) 0.0493(9) 0.0008(7) -0.0043(8) 0.0271(8)
C42 0.0436(14) 0.0407(14) 0.0442(14) -0.0027(11) 0.0070(11) 0.0138(11)
F43 0.0766(13) 0.0822(13) 0.0432(10) 0.0001(9) -0.0077(9) 0.0236(10)
C43 0.0438(15) 0.0612(18) 0.0392(15) -0.0011(13) 0.0025(12) 0.0107(13)
F44 0.0721(12) 0.0875(14) 0.0541(11) -0.0346(10) 0.0027(9) 0.0135(10)
C44 0.0478(16) 0.0606(18) 0.0452(16) -0.0185(13) 0.0089(13) 0.0069(14)
F45 0.0785(13) 0.0515(10) 0.0867(14) -0.0246(9) 0.0183(11) 0.0244(9)
C45 0.0494(16) 0.0431(15) 0.0573(17) -0.0140(13) 0.0167(13) 0.0116(12)
F46 0.0720(11) 0.0471(9) 0.0574(10) -0.0013(7) 0.0091(8) 0.0332(8)
C46 0.0404(14) 0.0417(14) 0.0482(15) -0.0010(11) 0.0124(12) 0.0134(11)
C31 0.0508(15) 0.0416(13) 0.0357(13) 0.0042(10) 0.0149(11) 0.0222(12)
F32 0.0465(9) 0.0791(12) 0.0566(10) 0.0157(9) -0.0012(8) 0.0158(9)
C32 0.0584(17) 0.0574(17) 0.0360(14) 0.0059(12) 0.0102(12) 0.0317(14)
F33 0.0921(16) 0.140(2) 0.0561(12) 0.0176(12) -0.0066(11) 0.0707(15)
C33 0.081(2) 0.082(2) 0.0393(15) 0.0089(15) 0.0102(15) 0.055(2)
F34 0.183(3) 0.1067(17) 0.0563(12) 0.0405(11) 0.0375(14) 0.1002(18)
C34 0.120(3) 0.075(2) 0.0425(17) 0.0203(16) 0.0286(19) 0.066(2)
F35 0.164(2) 0.0639(13) 0.0897(16) 0.0383(12) 0.0651(16) 0.0318(14)
C35 0.115(3) 0.0490(17) 0.0579(19) 0.0221(15) 0.047(2) 0.0371(19)
F36 0.0707(12) 0.0541(10) 0.0743(12) 0.0119(9) 0.0306(10) 0.0041(9)
C36 0.0676(19) 0.0453(15) 0.0509(16) 0.0069(12) 0.0245(15) 0.0212(14)
C51 0.129(4) 0.096(4) 0.198(6) 0.067(4) 0.091(4) 0.070(3)
C52 0.153(5) 0.074(3) 0.142(4) -0.020(3) 0.081(4) 0.023(3)
C53 0.113(4) 0.123(4) 0.075(3) 0.001(3) 0.032(2) 0.041(3)
C54 0.109(3) 0.080(3) 0.112(3) 0.041(2) 0.062(3) 0.050(3)
C55 0.092(3) 0.067(2) 0.129(4) 0.016(2) 0.059(3) 0.015(2)
C56 0.079(3) 0.121(4) 0.145(4) 0.057(3) 0.044(3) 0.031(3)
C61 0.145(5) 0.099(3) 0.132(4) 0.024(3) 0.065(4) 0.043(3)
C62 0.145(5) 0.127(4) 0.111(4) 0.016(3) 0.038(4) 0.063(4)
C63 0.154(5) 0.116(4) 0.115(4) 0.041(3) 0.059(4) 0.059(4)

loop_
_atom_type_symbol
_atom_type_description
_atom_type_scat_dispersion_real
_atom_type_scat_dispersion_imag
_atom_type_scat_source
C C 0.0033 0.0016 'International Tables Vol C Tables 4.2.6.8 and 6.1.1.4'
H H 0.0000 0.0000 'International Tables Vol C Tables 4.2.6.8 and 6.1.1.4'
B B 0.0013 0.0007 'International Tables Vol C Tables 4.2.6.8 and 6.1.1.4'
F F 0.0171 0.0103 'International Tables Vol C Tables 4.2.6.8 and 6.1.1.4'
Si Si 0.0817 0.0704 'International Tables Vol C Tables 4.2.6.8 and 6.1.1.4'
Zr Zr -2.9673 0.5597 'International Tables Vol C Tables 4.2.6.8 and 6.1.1.4'

loop_
_geom_angle_atom_site_label_1
_geom_angle_atom_site_label_2
_geom_angle_atom_site_label_3
_geom_angle
_geom_angle_site_symmetry_1
C5 Zr1 C6 29.81(8) .
C5 Zr1 C20 109.41(11) .
C6 Zr1 C20 87.85(11) .
C5 Zr1 C25 109.47(14) .
C6 Zr1 C25 86.14(14) .
C20 Zr1 C25 80.46(12) .
C5 Zr1 C21 134.94(10) .
C6 Zr1 C21 119.47(11) .
C20 Zr1 C21 32.34(12) .
C25 Zr1 C21 89.84(14) .
C5 Zr1 C26 136.35(11) .
C6 Zr1 C26 117.72(13) .
C20 Zr1 C26 87.53(12) .
C25 Zr1 C26 32.01(14) .
C21 Zr1 C26 79.23(11) .
C5 Zr1 C23 86.91(10) .
C6 Zr1 C23 89.85(11) .
C20 Zr1 C23 53.27(10) .
C25 Zr1 C23 133.69(11) .
C21 Zr1 C23 53.03(11) .
C26 Zr1 C23 132.26(11) .
C5 Zr1 C24 82.35(10) .
C6 Zr1 C24 70.32(10) .
C20 Zr1 C24 32.00(11) .
C25 Zr1 C24 105.50(12) .
C21 Zr1 C24 52.92(11) .
C26 Zr1 C24 119.25(13) .
C23 Zr1 C24 31.98(11) .
C5 Zr1 C4 31.17(8) .
C6 Zr1 C4 60.97(8) .
C20 Zr1 C4 127.53(11) .
C25 Zr1 C4 131.98(13) .
C21 Zr1 C4 135.74(10) .
C26 Zr1 C4 143.25(10) .
C23 Zr1 C4 83.50(9) .
C24 Zr1 C4 95.61(10) .
C5 Zr1 C28 90.10(10) .
C6 Zr1 C28 90.37(11) .
C20 Zr1 C28 133.14(10) .
C25 Zr1 C28 52.71(11) .
C21 Zr1 C28 131.75(11) .
C26 Zr1 C28 52.72(11) .
C23 Zr1 C28 173.59(10) .
C24 Zr1 C28 152.88(12) .
C4 Zr1 C28 91.00(9) .
C5 Zr1 C27 121.28(10) .
C6 Zr1 C27 120.62(10) .
C20 Zr1 C27 118.62(12) .
C25 Zr1 C27 52.67(12) .
C21 Zr1 C27 102.98(12) .
C26 Zr1 C27 31.65(12) .
C23 Zr1 C27 149.23(12) .
C24 Zr1 C27 150.61(12) .
C4 Zr1 C27 113.63(10) .
C28 Zr1 C27 31.96(11) .
C5 Zr1 C29 83.98(11) .
C6 Zr1 C29 69.97(10) .
C20 Zr1 C29 106.49(13) .
C25 Zr1 C29 31.58(13) .
C21 Zr1 C29 121.35(13) .
C26 Zr1 C29 52.41(13) .
C23 Zr1 C29 153.00(12) .
C24 Zr1 C29 121.27(12) .
C4 Zr1 C29 100.94(11) .
C28 Zr1 C29 31.67(11) .
C27 Zr1 C29 52.39(11) .
C5 Zr1 C22 117.74(11) .
C6 Zr1 C22 120.46(10) .
C20 Zr1 C22 52.98(10) .
C25 Zr1 C22 121.36(14) .
C21 Zr1 C22 31.75(11) .
C26 Zr1 C22 104.71(12) .
C23 Zr1 C22 31.88(11) .
C24 Zr1 C22 52.58(10) .
C4 Zr1 C22 105.84(10) .
C28 Zr1 C22 149.05(12) .
C27 Zr1 C22 117.52(12) .
C29 Zr1 C22 152.93(13) .
C5 Zr1 C1 113.74(8) .
C6 Zr1 C1 143.53(8) .
C20 Zr1 C1 119.15(10) .
C25 Zr1 C1 120.18(12) .
C21 Zr1 C1 87.64(11) .
C26 Zr1 C1 89.38(13) .
C23 Zr1 C1 88.35(10) .
C24 Zr1 C1 119.24(9) .
C4 Zr1 C1 82.65(8) .
C28 Zr1 C1 87.67(10) .
C27 Zr1 C1 69.89(9) .
C29 Zr1 C1 118.58(10) .
C22 Zr1 C1 69.50(9) .
C18 Si3 C19 111.6(2) .
C18 Si3 C6 108.86(16) .
C19 Si3 C6 106.50(15) .
C18 Si3 C17 108.58(19) .
C19 Si3 C17 110.8(2) .
C6 Si3 C17 110.45(15) .
C15 Si2 C16 108.6(2) .
C15 Si2 C14 109.9(2) .
C16 Si2 C14 109.41(18) .
C15 Si2 C3 107.61(14) .
C16 Si2 C3 111.93(14) .
C14 Si2 C3 109.36(13) .
C11 Si1 C13 109.0(2) .
C11 Si1 C12 109.1(3) .
C13 Si1 C12 110.1(3) .
C11 Si1 C1 107.92(16) .
C13 Si1 C1 115.76(17) .
C12 Si1 C1 104.70(17) .
C3 B1 C2 105.79(19) .
C3 B1 C31 114.6(2) .
C2 B1 C31 103.83(19) .
C3 B1 C41 107.44(19) .
C2 B1 C41 111.64(19) .
C31 B1 C41 113.3(2) .
C24 C20 C21 107.6(3) .
C24 C20 Zr1 74.91(17) .
C21 C20 Zr1 74.41(17) .
C24 C20 H20 126.2 .
C21 C20 H20 126.2 .
Zr1 C20 H20 116.6 .
C22 C21 C20 108.1(3) .
C22 C21 Zr1 75.47(17) .
C20 C21 Zr1 73.26(17) .
C22 C21 H21 125.9 .
C20 C21 H21 125.9 .
Zr1 C21 H21 117.3 .
C21 C22 C23 108.0(3) .
C21 C22 Zr1 72.78(17) .
C23 C22 Zr1 72.93(16) .
C21 C22 H22 126.0 .
C23 C22 H22 126.0 .
Zr1 C22 H22 120.1 .
C24 C23 C22 107.7(3) .
C24 C23 Zr1 74.13(17) .
C22 C23 Zr1 75.19(17) .
C24 C23 H23 126.1 .
C22 C23 H23 126.1 .
Zr1 C23 H23 116.6 .
C20 C24 C23 108.5(3) .
C20 C24 Zr1 73.09(17) .
C23 C24 Zr1 73.89(16) .
C20 C24 H24 125.8 .
C23 C24 H24 125.8 .
Zr1 C24 H24 119.1 .
C29 C25 C26 108.1(3) .
C29 C25 Zr1 75.69(19) .
C26 C25 Zr1 74.30(19) .
C29 C25 H25 125.9 .
C26 C25 H25 125.9 .
Zr1 C25 H25 116.2 .
C27 C26 C25 108.1(3) .
C27 C26 Zr1 74.81(17) .
C25 C26 Zr1 73.69(19) .
C27 C26 H26 125.9 .
C25 C26 H26 125.9 .
Zr1 C26 H26 117.5 .
C26 C27 C28 108.0(3) .
C26 C27 Zr1 73.53(18) .
C28 C27 Zr1 74.00(17) .
C26 C27 H27 126.0 .
C28 C27 H27 126.0 .
Zr1 C27 H27 118.4 .
C29 C28 C27 107.5(3) .
C29 C28 Zr1 74.72(18) .
C27 C28 Zr1 74.04(17) .
C29 C28 H28 126.3 .
C27 C28 H28 126.3 .
Zr1 C28 H28 117.1 .
C25 C29 C28 108.3(3) .
C25 C29 Zr1 72.73(19) .
C28 C29 Zr1 73.61(17) .
C25 C29 H29 125.9 .
C28 C29 H29 125.9 .
Zr1 C29 H29 119.6 .
C5 C6 Si3 139.2(2) .
C5 C6 Zr1 74.73(17) .
Si3 C6 Zr1 146.00(14) .
C6 C5 C4 152.2(3) .
C6 C5 Zr1 75.46(17) .
C4 C5 Zr1 76.81(15) .
C3 C4 C5 147.2(2) .
C3 C4 Zr1 140.61(18) .
C5 C4 Zr1 72.02(14) .
C4 C3 B1 115.1(2) .
C4 C3 Si2 116.26(18) .
B1 C3 Si2 128.42(16) .
C1 C2 B1 170.0(3) .
C2 C1 Si1 141.4(2) .
C2 C1 Zr1 87.37(18) .
Si1 C1 Zr1 131.12(12) .
Si3 C17 H17A 109.5 .
Si3 C17 H17B 109.5 .
H17A C17 H17B 109.5 .
Si3 C17 H17C 109.5 .
H17A C17 H17C 109.5 .
H17B C17 H17C 109.5 .
Si3 C18 H18A 109.5 .
Si3 C18 H18B 109.5 .
H18A C18 H18B 109.5 .
Si3 C18 H18C 109.5 .
H18A C18 H18C 109.5 .
H18B C18 H18C 109.5 .
Si3 C19 H19A 109.5 .
Si3 C19 H19B 109.5 .
H19A C19 H19B 109.5 .
Si3 C19 H19C 109.5 .
H19A C19 H19C 109.5 .
H19B C19 H19C 109.5 .
Si2 C14 H14A 109.5 .
Si2 C14 H14B 109.5 .
H14A C14 H14B 109.5 .
Si2 C14 H14C 109.5 .
H14A C14 H14C 109.5 .
H14B C14 H14C 109.5 .
Si2 C15 H15A 109.5 .
Si2 C15 H15B 109.5 .
H15A C15 H15B 109.5 .
Si2 C15 H15C 109.5 .
H15A C15 H15C 109.5 .
H15B C15 H15C 109.5 .
Si2 C16 H16A 109.5 .
Si2 C16 H16B 109.5 .
H16A C16 H16B 109.5 .
Si2 C16 H16C 109.5 .
H16A C16 H16C 109.5 .
H16B C16 H16C 109.5 .
Si1 C11 H11A 109.5 .
Si1 C11 H11B 109.5 .
H11A C11 H11B 109.5 .
Si1 C11 H11C 109.5 .
H11A C11 H11C 109.5 .
H11B C11 H11C 109.5 .
Si1 C12 H12A 109.5 .
Si1 C12 H12B 109.5 .
H12A C12 H12B 109.5 .
Si1 C12 H12C 109.5 .
H12A C12 H12C 109.5 .
H12B C12 H12C 109.5 .
Si1 C13 H13A 109.5 .
Si1 C13 H13B 109.5 .
H13A C13 H13B 109.5 .
Si1 C13 H13C 109.5 .
H13A C13 H13C 109.5 .
H13B C13 H13C 109.5 .
C42 C41 C46 112.9(2) .
C42 C41 B1 120.0(2) .
C46 C41 B1 126.5(2) .
F42 C42 C43 116.1(2) .
F42 C42 C41 119.5(2) .
C43 C42 C41 124.4(2) .
F43 C43 C44 119.7(3) .
F43 C43 C42 120.8(3) .
C44 C43 C42 119.5(3) .
F44 C44 C45 120.6(3) .
F44 C44 C43 120.3(3) .
C45 C44 C43 119.1(2) .
F45 C45 C44 120.2(2) .
F45 C45 C46 119.9(3) .
C44 C45 C46 119.9(3) .
F46 C46 C45 115.0(2) .
F46 C46 C41 120.9(2) .
C45 C46 C41 124.2(3) .
C36 C31 C32 113.2(2) .
C36 C31 B1 120.5(2) .
C32 C31 B1 126.1(2) .
F32 C32 C33 115.1(3) .
F32 C32 C31 120.9(2) .
C33 C32 C31 124.0(3) .
F33 C33 C34 120.0(3) .
F33 C33 C32 120.5(3) .
C34 C33 C32 119.5(3) .
F34 C34 C33 120.2(4) .
F34 C34 C35 120.3(4) .
C33 C34 C35 119.5(3) .
F35 C35 C34 120.2(3) .
F35 C35 C36 120.6(4) .
C34 C35 C36 119.1(3) .
F36 C36 C35 116.5(3) .
F36 C36 C31 118.8(3) .
C35 C36 C31 124.6(3) .
C56 C51 C52 120.3(5) .
C56 C51 H51 119.9 .
C52 C51 H51 119.9 .
C51 C52 C53 119.0(5) .
C51 C52 H52 120.5 .
C53 C52 H52 120.5 .
C54 C53 C52 119.0(5) .
C54 C53 H53 120.5 .
C52 C53 H53 120.5 .
C53 C54 C55 121.6(4) .
C53 C54 H54 119.2 .
C55 C54 H54 119.2 .
C54 C55 C56 120.8(5) .
C54 C55 H55 119.6 .
C56 C55 H55 119.6 .
C55 C56 C51 119.3(5) .
C55 C56 H56 120.3 .
C51 C56 H56 120.3 .
C63 C61 C62 119.7(6) 2_576
C63 C61 H61 120.2 2_576
C62 C61 H61 120.2 .
C63 C62 C61 120.0(6) .
C63 C62 H62 120.0 .
C61 C62 H62 120.0 .
C61 C63 C62 120.2(6) 2_576
C61 C63 H63 119.9 2_576
C62 C63 H63 119.9 .

loop_
_geom_bond_atom_site_label_1
_geom_bond_atom_site_label_2
_geom_bond_distance
_geom_bond_site_symmetry_2
Zr1 C5 2.457(2) .
Zr1 C6 2.465(3) .
Zr1 C20 2.490(3) .
Zr1 C25 2.502(3) .
Zr1 C21 2.505(3) .
Zr1 C26 2.509(3) .
Zr1 C23 2.510(3) .
Zr1 C24 2.513(3) .
Zr1 C4 2.515(2) .
Zr1 C28 2.525(3) .
Zr1 C27 2.525(3) .
Zr1 C29 2.538(3) .
Zr1 C22 2.538(3) .
Zr1 C1 2.687(3) .
Si3 C18 1.846(4) .
Si3 C19 1.848(4) .
Si3 C6 1.852(3) .
Si3 C17 1.861(3) .
Si2 C15 1.857(4) .
Si2 C16 1.860(3) .
Si2 C14 1.864(3) .
Si2 C3 1.884(2) .
Si1 C11 1.836(4) .
Si1 C13 1.846(4) .
Si1 C12 1.851(5) .
Si1 C1 1.863(3) .
B1 C3 1.608(4) .
B1 C2 1.620(3) .
B1 C31 1.649(4) .
B1 C41 1.652(3) .
C20 C24 1.379(5) .
C20 C21 1.391(5) .
C20 H20 0.9400 .
C21 C22 1.380(5) .
C21 H21 0.9400 .
C22 C23 1.387(5) .
C22 H22 0.9400 .
C23 C24 1.384(5) .
C23 H23 0.9400 .
C24 H24 0.9400 .
C25 C29 1.372(6) .
C25 C26 1.382(6) .
C25 H25 0.9400 .
C26 C27 1.373(5) .
C26 H26 0.9400 .
C27 C28 1.390(5) .
C27 H27 0.9400 .
C28 C29 1.382(5) .
C28 H28 0.9400 .
C29 H29 0.9400 .
C6 C5 1.266(4) .
C5 C4 1.337(3) .
C4 C3 1.332(3) .
C2 C1 1.219(3) .
C17 H17A 0.9700 .
C17 H17B 0.9700 .
C17 H17C 0.9700 .
C18 H18A 0.9700 .
C18 H18B 0.9700 .
C18 H18C 0.9700 .
C19 H19A 0.9700 .
C19 H19B 0.9700 .
C19 H19C 0.9700 .
C14 H14A 0.9700 .
C14 H14B 0.9700 .
C14 H14C 0.9700 .
C15 H15A 0.9700 .
C15 H15B 0.9700 .
C15 H15C 0.9700 .
C16 H16A 0.9700 .
C16 H16B 0.9700 .
C16 H16C 0.9700 .
C11 H11A 0.9700 .
C11 H11B 0.9700 .
C11 H11C 0.9700 .
C12 H12A 0.9700 .
C12 H12B 0.9700 .
C12 H12C 0.9700 .
C13 H13A 0.9700 .
C13 H13B 0.9700 .
C13 H13C 0.9700 .
C41 C42 1.388(4) .
C41 C46 1.389(3) .
F42 C42 1.352(3) .
C42 C43 1.379(4) .
F43 C43 1.348(3) .
C43 C44 1.367(4) .
F44 C44 1.345(3) .
C44 C45 1.362(4) .
F45 C45 1.347(3) .
C45 C46 1.377(4) .
F46 C46 1.356(3) .
C31 C36 1.382(4) .
C31 C32 1.386(4) .
F32 C32 1.346(3) .
C32 C33 1.380(4) .
F33 C33 1.343(4) .
C33 C34 1.363(5) .
F34 C34 1.349(3) .
C34 C35 1.364(5) .
F35 C35 1.347(4) .
C35 C36 1.376(4) .
F36 C36 1.361(4) .
C51 C56 1.351(8) .
C51 C52 1.375(8) .
C51 H51 0.9400 .
C52 C53 1.380(7) .
C52 H52 0.9400 .
C53 C54 1.334(7) .
C53 H53 0.9400 .
C54 C55 1.338(6) .
C54 H54 0.9400 .
C55 C56 1.346(7) .
C55 H55 0.9400 .
C56 H56 0.9400 .
C61 C63 1.356(8) 2_576
C61 C62 1.371(7) .
C61 H61 0.9400 .
C62 C63 1.367(8) .
C62 H62 0.9400 .
C63 C61 1.356(8) 2_576
C63 H63 0.9400 .

loop_
_geom_torsion_atom_site_label_1
_geom_torsion_atom_site_label_2
_geom_torsion_atom_site_label_3
_geom_torsion_atom_site_label_4
_geom_torsion
_geom_torsion_site_symmetry_1
_geom_torsion_site_symmetry_4
C5 Zr1 C20 C24 -33.9(2) . .
C6 Zr1 C20 C24 -54.8(2) . .
C25 Zr1 C20 C24 -141.3(2) . .
C21 Zr1 C20 C24 113.6(3) . .
C26 Zr1 C20 C24 -172.7(2) . .
C23 Zr1 C20 C24 36.58(19) . .
C4 Zr1 C20 C24 -4.7(2) . .
C28 Zr1 C20 C24 -143.3(2) . .
C27 Zr1 C20 C24 -178.92(19) . .
C29 Zr1 C20 C24 -123.2(2) . .
C22 Zr1 C20 C24 76.7(2) . .
C1 Zr1 C20 C24 99.4(2) . .
C5 Zr1 C20 C21 -147.5(2) . .
C6 Zr1 C20 C21 -168.5(2) . .
C25 Zr1 C20 C21 105.1(2) . .
C26 Zr1 C20 C21 73.7(2) . .
C23 Zr1 C20 C21 -77.0(2) . .
C24 Zr1 C20 C21 -113.6(3) . .
C4 Zr1 C20 C21 -118.4(2) . .
C28 Zr1 C20 C21 103.0(2) . .
C27 Zr1 C20 C21 67.5(2) . .
C29 Zr1 C20 C21 123.2(2) . .
C22 Zr1 C20 C21 -36.9(2) . .
C1 Zr1 C20 C21 -14.3(2) . .
C24 C20 C21 C22 -0.1(3) . .
Zr1 C20 C21 C22 68.0(2) . .
C24 C20 C21 Zr1 -68.1(2) . .
C5 Zr1 C21 C22 -68.7(3) . .
C6 Zr1 C21 C22 -101.1(2) . .
C20 Zr1 C21 C22 -114.4(3) . .
C25 Zr1 C21 C22 173.4(2) . .
C26 Zr1 C21 C22 143.0(2) . .
C23 Zr1 C21 C22 -36.55(19) . .
C24 Zr1 C21 C22 -76.9(2) . .
C4 Zr1 C21 C22 -23.8(3) . .
C28 Zr1 C21 C22 137.9(2) . .
C27 Zr1 C21 C22 121.9(2) . .
C29 Zr1 C21 C22 175.54(19) . .
C1 Zr1 C21 C22 53.2(2) . .
C5 Zr1 C21 C20 45.7(3) . .
C6 Zr1 C21 C20 13.3(2) . .
C25 Zr1 C21 C20 -72.2(2) . .
C26 Zr1 C21 C20 -102.6(2) . .
C23 Zr1 C21 C20 77.9(2) . .
C24 Zr1 C21 C20 37.49(19) . .
C4 Zr1 C21 C20 90.6(2) . .
C28 Zr1 C21 C20 -107.7(2) . .
C27 Zr1 C21 C20 -123.7(2) . .
C29 Zr1 C21 C20 -70.1(2) . .
C22 Zr1 C21 C20 114.4(3) . .
C1 Zr1 C21 C20 167.6(2) . .
C20 C21 C22 C23 -1.7(3) . .
Zr1 C21 C22 C23 64.9(2) . .
C20 C21 C22 Zr1 -66.6(2) . .
C5 Zr1 C22 C21 131.8(2) . .
C6 Zr1 C22 C21 97.7(2) . .
C20 Zr1 C22 C21 37.6(2) . .
C25 Zr1 C22 C21 -7.8(3) . .
C26 Zr1 C22 C21 -37.7(2) . .
C23 Zr1 C22 C21 115.7(3) . .
C24 Zr1 C22 C21 78.1(2) . .
C4 Zr1 C22 C21 163.0(2) . .
C28 Zr1 C22 C21 -76.5(3) . .
C27 Zr1 C22 C21 -68.9(2) . .
C29 Zr1 C22 C21 -8.4(4) . .
C1 Zr1 C22 C21 -121.4(2) . .
C5 Zr1 C22 C23 16.1(2) . .
C6 Zr1 C22 C23 -18.0(2) . .
C20 Zr1 C22 C23 -78.1(2) . .
C25 Zr1 C22 C23 -123.5(2) . .
C21 Zr1 C22 C23 -115.7(3) . .
C26 Zr1 C22 C23 -153.4(2) . .
C24 Zr1 C22 C23 -37.63(19) . .
C4 Zr1 C22 C23 47.3(2) . .
C28 Zr1 C22 C23 167.8(2) . .
C27 Zr1 C22 C23 175.40(19) . .
C29 Zr1 C22 C23 -124.1(3) . .
C1 Zr1 C22 C23 122.9(2) . .
C21 C22 C23 C24 2.8(3) . .
Zr1 C22 C23 C24 67.58(19) . .
C21 C22 C23 Zr1 -64.8(2) . .
C5 Zr1 C23 C24 80.5(2) . .
C6 Zr1 C23 C24 50.8(2) . .
C20 Zr1 C23 C24 -36.6(2) . .
C25 Zr1 C23 C24 -33.7(3) . .
C21 Zr1 C23 C24 -77.3(2) . .
C26 Zr1 C23 C24 -77.9(3) . .
C4 Zr1 C23 C24 111.6(2) . .
C28 Zr1 C23 C24 142.8(10) . .
C27 Zr1 C23 C24 -121.7(3) . .
C29 Zr1 C23 C24 10.2(4) . .
C22 Zr1 C23 C24 -113.7(3) . .
C1 Zr1 C23 C24 -165.6(2) . .
C5 Zr1 C23 C22 -165.8(2) . .
C6 Zr1 C23 C22 164.54(19) . .
C20 Zr1 C23 C22 77.1(2) . .
C25 Zr1 C23 C22 80.0(3) . .
C21 Zr1 C23 C22 36.39(19) . .
C26 Zr1 C23 C22 35.8(3) . .
C24 Zr1 C23 C22 113.7(3) . .
C4 Zr1 C23 C22 -134.7(2) . .
C28 Zr1 C23 C22 -103.5(10) . .
C27 Zr1 C23 C22 -8.0(3) . .
C29 Zr1 C23 C22 123.9(3) . .
C1 Zr1 C23 C22 -51.89(19) . .
C21 C20 C24 C23 1.8(3) . .
Zr1 C20 C24 C23 -66.0(2) . .
C21 C20 C24 Zr1 67.8(2) . .
C22 C23 C24 C20 -2.9(3) . .
Zr1 C23 C24 C20 65.4(2) . .
C22 C23 C24 Zr1 -68.30(19) . .
C5 Zr1 C24 C20 148.0(2) . .
C6 Zr1 C24 C20 119.8(2) . .
C25 Zr1 C24 C20 39.8(2) . .
C21 Zr1 C24 C20 -37.9(2) . .
C26 Zr1 C24 C20 8.3(3) . .
C23 Zr1 C24 C20 -115.6(3) . .
C4 Zr1 C24 C20 176.2(2) . .
C28 Zr1 C24 C20 72.9(3) . .
C27 Zr1 C24 C20 1.9(3) . .
C29 Zr1 C24 C20 69.8(2) . .
C22 Zr1 C24 C20 -78.1(2) . .
C1 Zr1 C24 C20 -99.1(2) . .
C5 Zr1 C24 C23 -96.4(2) . .
C6 Zr1 C24 C23 -124.6(2) . .
C20 Zr1 C24 C23 115.6(3) . .
C25 Zr1 C24 C23 155.4(2) . .
C21 Zr1 C24 C23 77.7(2) . .
C26 Zr1 C24 C23 124.0(2) . .
C4 Zr1 C24 C23 -68.2(2) . .
C28 Zr1 C24 C23 -171.5(2) . .
C27 Zr1 C24 C23 117.5(3) . .
C29 Zr1 C24 C23 -174.6(2) . .
C22 Zr1 C24 C23 37.51(19) . .
C1 Zr1 C24 C23 16.5(2) . .
C5 Zr1 C25 C29 38.0(3) . .
C6 Zr1 C25 C29 56.9(2) . .
C20 Zr1 C25 C29 145.4(3) . .
C21 Zr1 C25 C29 176.5(3) . .
C26 Zr1 C25 C29 -113.9(3) . .
C23 Zr1 C25 C29 143.0(2) . .
C24 Zr1 C25 C29 125.3(2) . .
C4 Zr1 C25 C29 12.6(3) . .
C28 Zr1 C25 C29 -36.5(2) . .
C27 Zr1 C25 C29 -77.0(2) . .
C22 Zr1 C25 C29 -179.4(2) . .
C1 Zr1 C25 C29 -96.4(3) . .
C5 Zr1 C25 C26 151.9(2) . .
C6 Zr1 C25 C26 170.8(2) . .
C20 Zr1 C25 C26 -100.7(2) . .
C21 Zr1 C25 C26 -69.6(2) . .
C23 Zr1 C25 C26 -103.1(2) . .
C24 Zr1 C25 C26 -120.8(2) . .
C4 Zr1 C25 C26 126.4(2) . .
C28 Zr1 C25 C26 77.4(2) . .
C27 Zr1 C25 C26 36.9(2) . .
C29 Zr1 C25 C26 113.9(3) . .
C22 Zr1 C25 C26 -65.6(2) . .
C1 Zr1 C25 C26 17.5(3) . .
C29 C25 C26 C27 1.3(4) . .
Zr1 C25 C26 C27 -67.5(2) . .
C29 C25 C26 Zr1 68.8(2) . .
C5 Zr1 C26 C27 74.5(3) . .
C6 Zr1 C26 C27 104.1(2) . .
C20 Zr1 C26 C27 -169.6(2) . .
C25 Zr1 C26 C27 114.5(3) . .
C21 Zr1 C26 C27 -138.1(3) . .
C23 Zr1 C26 C27 -137.6(2) . .
C24 Zr1 C26 C27 -174.0(2) . .
C4 Zr1 C26 C27 26.4(4) . .
C28 Zr1 C26 C27 37.2(2) . .
C29 Zr1 C26 C27 77.3(2) . .
C22 Zr1 C26 C27 -119.0(2) . .
C1 Zr1 C26 C27 -50.4(2) . .
C5 Zr1 C26 C25 -40.0(3) . .
C6 Zr1 C26 C25 -10.4(3) . .
C20 Zr1 C26 C25 75.9(2) . .
C21 Zr1 C26 C25 107.4(3) . .
C23 Zr1 C26 C25 107.9(2) . .
C24 Zr1 C26 C25 71.5(2) . .
C4 Zr1 C26 C25 -88.1(3) . .
C28 Zr1 C26 C25 -77.4(2) . .
C27 Zr1 C26 C25 -114.5(3) . .
C29 Zr1 C26 C25 -37.2(2) . .
C22 Zr1 C26 C25 126.5(2) . .
C1 Zr1 C26 C25 -164.9(2) . .
C25 C26 C27 C28 0.2(4) . .
Zr1 C26 C27 C28 -66.5(2) . .
C25 C26 C27 Zr1 66.7(2) . .
C5 Zr1 C27 C26 -128.9(2) . .
C6 Zr1 C27 C26 -94.0(3) . .
C20 Zr1 C27 C26 11.9(3) . .
C25 Zr1 C27 C26 -37.3(2) . .
C21 Zr1 C27 C26 42.3(3) . .
C23 Zr1 C27 C26 77.3(3) . .
C24 Zr1 C27 C26 10.7(4) . .
C4 Zr1 C27 C26 -163.1(2) . .
C28 Zr1 C27 C26 -114.8(3) . .
C29 Zr1 C27 C26 -77.4(3) . .
C22 Zr1 C27 C26 72.6(3) . .
C1 Zr1 C27 C26 124.9(3) . .
C5 Zr1 C27 C28 -14.1(2) . .
C6 Zr1 C27 C28 20.8(2) . .
C20 Zr1 C27 C28 126.7(2) . .
C25 Zr1 C27 C28 77.5(2) . .
C21 Zr1 C27 C28 157.1(2) . .
C26 Zr1 C27 C28 114.8(3) . .
C23 Zr1 C27 C28 -167.9(2) . .
C24 Zr1 C27 C28 125.5(3) . .
C4 Zr1 C27 C28 -48.3(2) . .
C29 Zr1 C27 C28 37.4(2) . .
C22 Zr1 C27 C28 -172.63(19) . .
C1 Zr1 C27 C28 -120.3(2) . .
C26 C27 C28 C29 -1.6(3) . .
Zr1 C27 C28 C29 -67.8(2) . .
C26 C27 C28 Zr1 66.2(2) . .
C5 Zr1 C28 C29 -78.3(2) . .
C6 Zr1 C28 C29 -48.5(2) . .
C20 Zr1 C28 C29 38.9(3) . .
C25 Zr1 C28 C29 36.4(2) . .
C21 Zr1 C28 C29 83.2(3) . .
C26 Zr1 C28 C29 76.9(3) . .
C23 Zr1 C28 C29 -140.4(10) . .
C24 Zr1 C28 C29 -5.1(4) . .
C4 Zr1 C28 C29 -109.5(2) . .
C27 Zr1 C28 C29 113.7(3) . .
C22 Zr1 C28 C29 126.5(3) . .
C1 Zr1 C28 C29 167.9(2) . .
C5 Zr1 C28 C27 168.0(2) . .
C6 Zr1 C28 C27 -162.2(2) . .
C20 Zr1 C28 C27 -74.8(3) . .
C25 Zr1 C28 C27 -77.3(2) . .
C21 Zr1 C28 C27 -30.5(3) . .
C26 Zr1 C28 C27 -36.8(2) . .
C23 Zr1 C28 C27 105.8(10) . .
C24 Zr1 C28 C27 -118.8(3) . .
C4 Zr1 C28 C27 136.8(2) . .
C29 Zr1 C28 C27 -113.7(3) . .
C22 Zr1 C28 C27 12.8(3) . .
C1 Zr1 C28 C27 54.2(2) . .
C26 C25 C29 C28 -2.3(4) . .
Zr1 C25 C29 C28 65.6(2) . .
C26 C25 C29 Zr1 -67.8(2) . .
C27 C28 C29 C25 2.4(3) . .
Zr1 C28 C29 C25 -65.0(2) . .
C27 C28 C29 Zr1 67.4(2) . .
C5 Zr1 C29 C25 -144.3(3) . .
C6 Zr1 C29 C25 -117.2(3) . .
C20 Zr1 C29 C25 -35.8(3) . .
C21 Zr1 C29 C25 -4.1(3) . .
C26 Zr1 C29 C25 37.7(2) . .
C23 Zr1 C29 C25 -73.3(4) . .
C24 Zr1 C29 C25 -67.0(3) . .
C4 Zr1 C29 C25 -170.5(2) . .
C28 Zr1 C29 C25 115.7(3) . .
C27 Zr1 C29 C25 78.0(3) . .
C22 Zr1 C29 C25 1.0(4) . .
C1 Zr1 C29 C25 101.9(3) . .
C5 Zr1 C29 C28 100.0(2) . .
C6 Zr1 C29 C28 127.1(2) . .
C20 Zr1 C29 C28 -151.5(2) . .
C25 Zr1 C29 C28 -115.7(3) . .
C21 Zr1 C29 C28 -119.8(2) . .
C26 Zr1 C29 C28 -78.0(2) . .
C23 Zr1 C29 C28 171.0(2) . .
C24 Zr1 C29 C28 177.3(2) . .
C4 Zr1 C29 C28 73.8(2) . .
C27 Zr1 C29 C28 -37.7(2) . .
C22 Zr1 C29 C28 -114.7(3) . .
C1 Zr1 C29 C28 -13.8(3) . .
C18 Si3 C6 C5 79.7(4) . .
C19 Si3 C6 C5 -40.8(4) . .
C17 Si3 C6 C5 -161.1(3) . .
C18 Si3 C6 Zr1 -104.9(3) . .
C19 Si3 C6 Zr1 134.6(3) . .
C17 Si3 C6 Zr1 14.3(3) . .
C20 Zr1 C6 C5 137.27(18) . .
C25 Zr1 C6 C5 -142.15(19) . .
C21 Zr1 C6 C5 130.22(18) . .
C26 Zr1 C6 C5 -136.66(18) . .
C23 Zr1 C6 C5 84.02(18) . .
C24 Zr1 C6 C5 109.87(19) . .
C4 Zr1 C6 C5 1.38(15) . .
C28 Zr1 C6 C5 -89.57(18) . .
C27 Zr1 C6 C5 -100.41(19) . .
C29 Zr1 C6 C5 -114.3(2) . .
C22 Zr1 C6 C5 93.42(19) . .
C1 Zr1 C6 C5 -3.0(2) . .
C5 Zr1 C6 Si3 -176.9(4) . .
C20 Zr1 C6 Si3 -39.6(3) . .
C25 Zr1 C6 Si3 41.0(3) . .
C21 Zr1 C6 Si3 -46.7(3) . .
C26 Zr1 C6 Si3 46.5(3) . .
C23 Zr1 C6 Si3 -92.9(3) . .
C24 Zr1 C6 Si3 -67.0(3) . .
C4 Zr1 C6 Si3 -175.5(3) . .
C28 Zr1 C6 Si3 93.5(3) . .
C27 Zr1 C6 Si3 82.7(3) . .
C29 Zr1 C6 Si3 68.8(3) . .
C22 Zr1 C6 Si3 -83.5(3) . .
C1 Zr1 C6 Si3 -179.89(19) . .
Si3 C6 C5 C4 172.5(4) . .
Zr1 C6 C5 C4 -4.9(5) . .
Si3 C6 C5 Zr1 177.3(3) . .
C20 Zr1 C5 C6 -45.97(19) . .
C25 Zr1 C5 C6 40.5(2) . .
C21 Zr1 C5 C6 -69.9(2) . .
C26 Zr1 C5 C6 61.7(2) . .
C23 Zr1 C5 C6 -95.12(18) . .
C24 Zr1 C5 C6 -63.31(18) . .
C4 Zr1 C5 C6 -177.7(3) . .
C28 Zr1 C5 C6 90.55(18) . .
C27 Zr1 C5 C6 97.96(19) . .
C29 Zr1 C5 C6 59.43(19) . .
C22 Zr1 C5 C6 -103.55(18) . .
C1 Zr1 C5 C6 178.05(16) . .
C6 Zr1 C5 C4 177.7(3) . .
C20 Zr1 C5 C4 131.71(16) . .
C25 Zr1 C5 C4 -141.83(16) . .
C21 Zr1 C5 C4 107.77(19) . .
C26 Zr1 C5 C4 -120.6(2) . .
C23 Zr1 C5 C4 82.56(16) . .
C24 Zr1 C5 C4 114.36(17) . .
C28 Zr1 C5 C4 -91.77(16) . .
C27 Zr1 C5 C4 -84.36(18) . .
C29 Zr1 C5 C4 -122.90(17) . .
C22 Zr1 C5 C4 74.13(17) . .
C1 Zr1 C5 C4 -4.28(17) . .
C6 C5 C4 C3 -170.1(5) . .
Zr1 C5 C4 C3 -175.0(4) . .
C6 C5 C4 Zr1 4.8(5) . .
C5 Zr1 C4 C3 175.7(4) . .
C6 Zr1 C4 C3 174.4(3) . .
C20 Zr1 C4 C3 113.1(3) . .
C25 Zr1 C4 C3 -132.7(3) . .
C21 Zr1 C4 C3 70.7(3) . .
C26 Zr1 C4 C3 -87.2(3) . .
C23 Zr1 C4 C3 80.9(3) . .
C24 Zr1 C4 C3 110.6(3) . .
C28 Zr1 C4 C3 -95.8(3) . .
C27 Zr1 C4 C3 -72.5(3) . .
C29 Zr1 C4 C3 -126.0(3) . .
C22 Zr1 C4 C3 58.0(3) . .
C1 Zr1 C4 C3 -8.2(3) . .
C6 Zr1 C4 C5 -1.32(15) . .
C20 Zr1 C4 C5 -62.60(19) . .
C25 Zr1 C4 C5 51.6(2) . .
C21 Zr1 C4 C5 -105.0(2) . .
C26 Zr1 C4 C5 97.1(3) . .
C23 Zr1 C4 C5 -94.78(17) . .
C24 Zr1 C4 C5 -65.12(17) . .
C28 Zr1 C4 C5 88.54(17) . .
C27 Zr1 C4 C5 111.82(16) . .
C29 Zr1 C4 C5 58.26(17) . .
C22 Zr1 C4 C5 -117.76(16) . .
C1 Zr1 C4 C5 176.05(16) . .
C5 C4 C3 B1 176.8(4) . .
Zr1 C4 C3 B1 4.3(4) . .
C5 C4 C3 Si2 -8.7(5) . .
Zr1 C4 C3 Si2 178.89(16) . .
C2 B1 C3 C4 5.1(3) . .
C31 B1 C3 C4 -108.7(2) . .
C41 B1 C3 C4 124.5(2) . .
C2 B1 C3 Si2 -168.68(17) . .
C31 B1 C3 Si2 77.6(3) . .
C41 B1 C3 Si2 -49.3(3) . .
C15 Si2 C3 C4 -73.5(3) . .
C16 Si2 C3 C4 167.2(2) . .
C14 Si2 C3 C4 45.8(2) . .
C15 Si2 C3 B1 100.2(3) . .
C16 Si2 C3 B1 -19.1(3) . .
C14 Si2 C3 B1 -140.5(2) . .
C3 B1 C2 C1 -147.3(14) . .
C31 B1 C2 C1 -26.3(15) . .
C41 B1 C2 C1 96.1(14) . .
B1 C2 C1 Si1 -35.4(16) . .
B1 C2 C1 Zr1 140.4(14) . .
C11 Si1 C1 C2 57.9(4) . .
C13 Si1 C1 C2 -179.7(4) . .
C12 Si1 C1 C2 -58.3(4) . .
C11 Si1 C1 Zr1 -116.6(2) . .
C13 Si1 C1 Zr1 5.9(3) . .
C12 Si1 C1 Zr1 127.3(2) . .
C5 Zr1 C1 C2 3.37(19) . .
C6 Zr1 C1 C2 5.0(2) . .
C20 Zr1 C1 C2 -128.01(18) . .
C25 Zr1 C1 C2 136.0(2) . .
C21 Zr1 C1 C2 -135.58(18) . .
C26 Zr1 C1 C2 145.17(18) . .
C23 Zr1 C1 C2 -82.52(18) . .
C24 Zr1 C1 C2 -91.19(19) . .
C4 Zr1 C1 C2 1.14(17) . .
C28 Zr1 C1 C2 92.46(18) . .
C27 Zr1 C1 C2 119.7(2) . .
C29 Zr1 C1 C2 99.6(2) . .
C22 Zr1 C1 C2 -108.9(2) . .
C5 Zr1 C1 Si1 179.93(15) . .
C6 Zr1 C1 Si1 -178.44(14) . .
C20 Zr1 C1 Si1 48.5(2) . .
C25 Zr1 C1 Si1 -47.5(2) . .
C21 Zr1 C1 Si1 40.97(17) . .
C26 Zr1 C1 Si1 -38.28(18) . .
C23 Zr1 C1 Si1 94.04(17) . .
C24 Zr1 C1 Si1 85.36(19) . .
C4 Zr1 C1 Si1 177.70(17) . .
C28 Zr1 C1 Si1 -90.99(17) . .
C27 Zr1 C1 Si1 -63.77(18) . .
C29 Zr1 C1 Si1 -83.8(2) . .
C22 Zr1 C1 Si1 67.69(18) . .
C3 B1 C41 C42 -61.1(3) . .
C2 B1 C41 C42 54.4(3) . .
C31 B1 C41 C42 171.2(2) . .
C3 B1 C41 C46 109.7(3) . .
C2 B1 C41 C46 -134.7(3) . .
C31 B1 C41 C46 -17.9(3) . .
C46 C41 C42 F42 -179.0(2) . .
B1 C41 C42 F42 -7.0(4) . .
C46 C41 C42 C43 -0.9(4) . .
B1 C41 C42 C43 171.1(3) . .
F42 C42 C43 F43 0.4(4) . .
C41 C42 C43 F43 -177.7(3) . .
F42 C42 C43 C44 179.2(3) . .
C41 C42 C43 C44 1.1(4) . .
F43 C43 C44 F44 -1.6(4) . .
C42 C43 C44 F44 179.6(3) . .
F43 C43 C44 C45 178.7(3) . .
C42 C43 C44 C45 -0.1(4) . .
F44 C44 C45 F45 -0.6(4) . .
C43 C44 C45 F45 179.1(3) . .
F44 C44 C45 C46 179.4(3) . .
C43 C44 C45 C46 -0.9(4) . .
F45 C45 C46 F46 2.1(4) . .
C44 C45 C46 F46 -177.9(3) . .
F45 C45 C46 C41 -178.9(2) . .
C44 C45 C46 C41 1.1(4) . .
C42 C41 C46 F46 178.8(2) . .
B1 C41 C46 F46 7.4(4) . .
C42 C41 C46 C45 -0.2(4) . .
B1 C41 C46 C45 -171.6(2) . .
C3 B1 C31 C36 -178.9(2) . .
C2 B1 C31 C36 66.2(3) . .
C41 B1 C31 C36 -55.1(3) . .
C3 B1 C31 C32 4.7(3) . .
C2 B1 C31 C32 -110.2(3) . .
C41 B1 C31 C32 128.5(3) . .
C36 C31 C32 F32 -178.6(2) . .
B1 C31 C32 F32 -2.0(4) . .
C36 C31 C32 C33 2.0(4) . .
B1 C31 C32 C33 178.6(2) . .
F32 C32 C33 F33 -0.7(4) . .
C31 C32 C33 F33 178.7(3) . .
F32 C32 C33 C34 179.7(3) . .
C31 C32 C33 C34 -0.9(4) . .
F33 C33 C34 F34 -1.5(5) . .
C32 C33 C34 F34 178.1(3) . .
F33 C33 C34 C35 179.9(3) . .
C32 C33 C34 C35 -0.5(5) . .
F34 C34 C35 F35 -0.1(5) . .
C33 C34 C35 F35 178.5(3) . .
F34 C34 C35 C36 -178.0(3) . .
C33 C34 C35 C36 0.6(5) . .
F35 C35 C36 F36 1.3(4) . .
C34 C35 C36 F36 179.1(3) . .
F35 C35 C36 C31 -177.2(3) . .
C34 C35 C36 C31 0.7(5) . .
C32 C31 C36 F36 179.7(2) . .
B1 C31 C36 F36 2.9(4) . .
C32 C31 C36 C35 -1.9(4) . .
B1 C31 C36 C35 -178.7(3) . .
C56 C51 C52 C53 -1.1(8) . .
C51 C52 C53 C54 0.0(8) . .
C52 C53 C54 C55 0.5(7) . .
C53 C54 C55 C56 0.2(7) . .
C54 C55 C56 C51 -1.3(8) . .
C52 C51 C56 C55 1.7(8) . .
C63 C61 C62 C63 2.3(10) 2_576 .
C61 C62 C63 C61 -2.3(10) . 2_576
